data_1573595
loop_
_publ_author_name
'Bae, Sungryul'
'Jeong, Younjae'
'Lee, Dongwhan'

_publ_section_title
;
 Mutually antagonistic molecular clips: symmetry-breaking non-covalent
 bonds at the chiral--nonchiral interface
;
_journal_name_full 'Chemical Science'
_journal_paper_doi 10.1039/D4SC07655A
_journal_year 2025
_chemical_formula_moiety 'C40 H33 N5 O5, 1[C7H8]'
_chemical_formula_sum 'C47 H41 N5 O5'
_chemical_formula_weight 755.85
_space_group_crystal_system monoclinic
_space_group_IT_number 14
_space_group_name_Hall '-P 2yn'
_space_group_name_H-M_alt 'P 1 21/n 1'
_atom_sites_solution_hydrogens mixed
_audit_creation_date 2024-07-10
_audit_creation_method
;
Olex2 1.5
(compiled 2024.02.16 svn.r378c4104 for OlexSys, GUI svn.r6928)
;
_audit_update_record
;
2024-07-10 deposited with the CCDC.	2025-01-07 downloaded from the CCDC.
;
_cell_angle_alpha 90
_cell_angle_beta 104.258(4)
_cell_angle_gamma 90
_cell_formula_units_Z 4
_cell_length_a 13.0754(15)
_cell_length_b 19.067(2)
_cell_length_c 15.680(2)
_cell_measurement_reflns_used 9917
_cell_measurement_temperature 100.00
_cell_measurement_theta_max 25.177
_cell_measurement_theta_min 2.333
_cell_volume 3788.7(8)
_computing_cell_refinement 'SAINT V8.40B (?, 2016)'
_computing_data_reduction 'SAINT V8.40B (?, 2016)'
_computing_molecular_graphics 'Olex2 1.5 (Dolomanov et al., 2009)'
_computing_publication_material 'Olex2 1.5 (Dolomanov et al., 2009)'
_computing_structure_refinement 'SHELXL 2018/3 (Sheldrick, 2015)'
_computing_structure_solution 'SHELXT 2018/2 (Sheldrick, 2018)'
_diffrn_ambient_temperature 100.00
_diffrn_measured_fraction_theta_full 0.983
_diffrn_measured_fraction_theta_max 0.977
_diffrn_measurement_device_type 'Bruker APEX-II CCD'
_diffrn_measurement_method '\f and \w scans'
_diffrn_radiation_type MoK\a
_diffrn_radiation_wavelength 0.71073
_diffrn_reflns_av_R_equivalents 0.0715
_diffrn_reflns_av_unetI/netI 0.0603
_diffrn_reflns_Laue_measured_fraction_full 0.983
_diffrn_reflns_Laue_measured_fraction_max 0.977
_diffrn_reflns_limit_h_max 16
_diffrn_reflns_limit_h_min -16
_diffrn_reflns_limit_k_max 23
_diffrn_reflns_limit_k_min -23
_diffrn_reflns_limit_l_max 19
_diffrn_reflns_limit_l_min -19
_diffrn_reflns_number 33857
_diffrn_reflns_point_group_measured_fraction_full 0.983
_diffrn_reflns_point_group_measured_fraction_max 0.977
_diffrn_reflns_theta_full 25.242
_diffrn_reflns_theta_max 26.360
_diffrn_reflns_theta_min 2.112
_exptl_absorpt_coefficient_mu 0.087
_exptl_absorpt_correction_T_max 0.7454
_exptl_absorpt_correction_T_min 0.6398
_exptl_absorpt_correction_type multi-scan
_exptl_absorpt_process_details
;
SADABS-2016/2 (Bruker,2016/2) was used for absorption correction.
wR2(int) was 0.1229 before and 0.0854 after correction.
The Ratio of minimum to maximum transmission is 0.8583.
The \l/2 correction factor is Not present.
;
_exptl_crystal_colour yellow
_exptl_crystal_colour_primary yellow
_exptl_crystal_density_diffrn 1.325
_exptl_crystal_description block
_exptl_crystal_F_000 1592
_exptl_crystal_size_max 0.178
_exptl_crystal_size_mid 0.167
_exptl_crystal_size_min 0.16
_refine_diff_density_max 0.656
_refine_diff_density_min -0.356
_refine_diff_density_rms 0.079
_refine_ls_extinction_method none
_refine_ls_goodness_of_fit_ref 1.084
_refine_ls_hydrogen_treatment refU
_refine_ls_matrix_type full
_refine_ls_number_parameters 509
_refine_ls_number_reflns 7569
_refine_ls_number_restraints 0
_refine_ls_restrained_S_all 1.084
_refine_ls_R_factor_all 0.1369
_refine_ls_R_factor_gt 0.0787
_refine_ls_shift/su_max 0.000
_refine_ls_shift/su_mean 0.000
_refine_ls_structure_factor_coef Fsqd
_refine_ls_weighting_details 'w=1/[\s^2^(Fo^2^)+(0.1362P)^2^+4.7308P] where P=(Fo^2^+2Fc^2^)/3'
_refine_ls_weighting_scheme calc
_refine_ls_wR_factor_gt 0.2005
_refine_ls_wR_factor_ref 0.2743
_reflns_Friedel_coverage 0.000
_reflns_number_gt 4541
_reflns_number_total 7569
_reflns_threshold_expression 'I > 2\s(I)'
_cod_data_source_file d4sc07655a4.cif
_cod_data_source_block raccstarni
_cod_database_code 1573595
_shelx_shelxl_version_number 2018/3
_shelx_space_group_comment
;
The symmetry employed for this shelxl refinement is uniquely defined
by the following loop, which should always be used as a source of
symmetry information in preference to the above space-group names.
They are only intended as comments.
;
_shelx_estimated_absorpt_t_max 0.986
_shelx_estimated_absorpt_t_min 0.985
_olex2_refinement_description
;
1.a Secondary CH2 refined with riding coordinates:
 C015(H01A,H01B), C018(H01E,H01F), C01B(H01I,H01J)
1.b Aromatic/amide H refined with riding coordinates:
 N007(H007), C00P(H00P), C00R(H00R), C00U(H00U), C00V(H00V), C00X(H00X),
 C00Y(H00Y), C00Z(H00Z), C010(H010), C011(H011), C012(H012), C013(H013),
 C014(H014), C016(H016), C019(H019), C01C(H01K)
1.c Idealised Me refined as rotating group:
 C01K(H01L,H01M,H01N)
;
_smtbx_masks_void_probe_radius 1.2
_smtbx_masks_void_truncation_radius 1.2
_olex2_submission_special_instructions 'No special instructions were received'

loop_
_space_group_symop_operation_xyz
'x, y, z'
'-x+1/2, y+1/2, -z+1/2'
'-x, -y, -z'
'x-1/2, -y-1/2, z-1/2'

loop_
_atom_site_label
_atom_site_type_symbol
_atom_site_fract_x
_atom_site_fract_y
_atom_site_fract_z
_atom_site_U_iso_or_equiv
_atom_site_adp_type
_atom_site_occupancy
_atom_site_site_symmetry_order
_atom_site_calc_flag
_atom_site_refinement_flags_posn
_atom_site_refinement_flags_adp
_atom_site_refinement_flags_occupancy
_atom_site_disorder_assembly
_atom_site_disorder_group
O001 O 0.4752(2) 0.76278(13) 0.56838(18) 0.0383(6) Uani 1 1 d . . . . .
O002 O 0.34583(19) 0.35083(13) 0.78293(18) 0.0379(6) Uani 1 1 d . . . . .
O003 O 0.5060(2) 0.82512(14) 0.29601(18) 0.0397(6) Uani 1 1 d . . . . .
O004 O 0.2734(2) 0.23673(13) 0.86689(18) 0.0434(7) Uani 1 1 d . . . . .
N005 N 0.4907(2) 0.79241(14) 0.4320(2) 0.0306(7) Uani 1 1 d . . . . .
O006 O 0.4325(2) 0.12849(14) 0.9297(2) 0.0502(8) Uani 1 1 d . . . . .
N007 N 0.3331(2) 0.67757(14) 0.3717(2) 0.0307(7) Uani 1 1 d . . . . .
H007 H 0.396252 0.658422 0.385514 0.072(16) Uiso 1 1 calc R . . . .
N008 N 0.4597(2) 0.38394(15) 0.6022(2) 0.0326(7) Uani 1 1 d . . . . .
N009 N 0.2618(2) 0.52428(14) 0.4038(2) 0.0316(7) Uani 1 1 d . . . . .
N00A N 0.3063(2) 0.54747(15) 0.2671(2) 0.0332(7) Uani 1 1 d . . . . .
C00B C 0.5495(3) 0.80378(17) 0.3689(2) 0.0311(8) Uani 1 1 d . . . . .
C00C C 0.7088(3) 0.76405(17) 0.4826(3) 0.0310(8) Uani 1 1 d . . . . .
C00D C 0.5333(3) 0.76954(17) 0.5184(2) 0.0301(8) Uani 1 1 d . . . . .
C00E C 0.3785(3) 0.80393(18) 0.4054(2) 0.0302(7) Uani 1 1 d . . . . .
C00F C 0.3106(3) 0.74812(18) 0.3779(2) 0.0305(8) Uani 1 1 d . . . . .
C00G C 0.3424(3) 0.48685(17) 0.3974(2) 0.0307(8) Uani 1 1 d . . . . .
C00H C 0.2388(3) 0.64262(18) 0.3400(2) 0.0305(8) Uani 1 1 d . . . . .
C00I C 0.6633(3) 0.78773(17) 0.3962(2) 0.0305(8) Uani 1 1 d . . . . .
C00J C 0.1564(3) 0.68798(18) 0.3264(2) 0.0315(8) Uani 1 1 d . . . . .
C00K C 0.2003(3) 0.75684(17) 0.3505(2) 0.0302(8) Uani 1 1 d . . . . .
C00L C 0.3817(3) 0.41729(17) 0.5432(2) 0.0305(8) Uani 1 1 d . . . . .
C00M C 0.6469(3) 0.75499(18) 0.5435(2) 0.0319(8) Uani 1 1 d . . . . .
C00N C 0.3487(3) 0.37549(18) 0.7024(2) 0.0335(8) Uani 1 1 d . . . . .
C00O C 0.4044(3) 0.43669(17) 0.4585(2) 0.0308(8) Uani 1 1 d . . . . .
C00P C 0.2857(3) 0.43033(18) 0.5629(3) 0.0340(8) Uani 1 1 d . . . . .
H00P H 0.231459 0.453899 0.521340 0.043(11) Uiso 1 1 calc R . . . .
C00Q C 0.2329(3) 0.56524(17) 0.3211(2) 0.0324(8) Uani 1 1 d . . . . .
C00R C 0.7241(3) 0.79602(18) 0.3364(3) 0.0338(8) Uani 1 1 d . . . . .
H00R H 0.693221 0.811417 0.278132 0.030(10) Uiso 1 1 calc R . . . .
C00S C 0.0437(3) 0.66559(19) 0.2931(3) 0.0354(8) Uani 1 1 d . . . . .
C00T C 0.8191(3) 0.74879(19) 0.5087(3) 0.0354(8) Uani 1 1 d . . . . .
C00U C 0.4430(3) 0.36450(18) 0.6788(3) 0.0338(8) Uani 1 1 d . . . . .
H00U H 0.498755 0.341779 0.719896 0.033(10) Uiso 1 1 calc R . . . .
C00V C 0.3352(3) 0.86949(18) 0.4060(3) 0.0350(8) Uani 1 1 d . . . . .
H00V H 0.380124 0.908557 0.424942 0.050(12) Uiso 1 1 calc R . . . .
C00W C 0.3690(3) 0.50187(18) 0.3126(3) 0.0340(8) Uani 1 1 d . . . . .
C00X C 0.1577(3) 0.82415(19) 0.3513(3) 0.0347(8) Uani 1 1 d . . . . .
H00X H 0.083632 0.831479 0.333065 0.019(8) Uiso 1 1 calc R . . . .
C00Y C 0.2682(3) 0.40909(18) 0.6434(3) 0.0365(8) Uani 1 1 d . . . . .
H00Y H 0.202465 0.417625 0.657080 0.071(15) Uiso 1 1 calc R . . . .
C00Z C 0.4579(3) 0.46744(18) 0.2898(3) 0.0347(8) Uani 1 1 d . . . . .
H00Z H 0.475426 0.475819 0.235420 0.030(9) Uiso 1 1 calc R . . . .
C010 C 0.4878(3) 0.40790(18) 0.4328(3) 0.0358(8) Uani 1 1 d . . . . .
H010 H 0.531436 0.375813 0.471827 0.030(9) Uiso 1 1 calc R . . . .
C011 C 0.8788(3) 0.75850(19) 0.4456(3) 0.0389(9) Uani 1 1 d . . . . .
H011 H 0.952402 0.748892 0.461305 0.054(13) Uiso 1 1 calc R . . . .
C012 C 0.2257(3) 0.87982(19) 0.3793(3) 0.0376(9) Uani 1 1 d . . . . .
H012 H 0.197734 0.925710 0.380431 0.055(13) Uiso 1 1 calc R . . . .
C013 C 0.8329(3) 0.78125(19) 0.3633(3) 0.0380(9) Uani 1 1 d . . . . .
H013 H 0.875180 0.787422 0.322517 0.051(12) Uiso 1 1 calc R . . . .
C014 C 0.6915(3) 0.7310(2) 0.6272(3) 0.0393(9) Uani 1 1 d . . . . .
H014 H 0.648902 0.724607 0.667699 0.040(11) Uiso 1 1 calc R . . . .
C015 C 0.3225(3) 0.12203(19) 0.9197(3) 0.0387(9) Uani 1 1 d . . . . .
H01A H 0.307926 0.085906 0.960453 0.060(13) Uiso 1 1 calc R . . . .
H01B H 0.288058 0.107508 0.858737 0.042(11) Uiso 1 1 calc R . . . .
C016 C 0.5140(3) 0.42287(19) 0.3504(3) 0.0372(9) Uani 1 1 d . . . . .
H016 H 0.573682 0.400274 0.338353 0.052(12) Uiso 1 1 calc R . . . .
C017 C 0.2597(3) 0.30774(19) 0.8884(3) 0.0388(9) Uani 1 1 d . . . . .
C018 C 0.2476(3) 0.3504(2) 0.8073(3) 0.0401(9) Uani 1 1 d . . . . .
H01E H 0.191790 0.330055 0.759236 0.049(12) Uiso 1 1 calc R . . . .
H01F H 0.226940 0.398896 0.818105 0.043(11) Uiso 1 1 calc R . . . .
C019 C 0.8622(3) 0.7247(2) 0.5948(3) 0.0413(9) Uani 1 1 d . . . . .
H019 H 0.935483 0.714462 0.613049 0.065(14) Uiso 1 1 calc R . . . .
C01A C 0.1196(3) 0.5479(2) 0.2697(3) 0.0384(9) Uani 1 1 d . . . . .
C01B C 0.2799(3) 0.1913(2) 0.9392(3) 0.0411(9) Uani 1 1 d . . . . .
H01I H 0.208981 0.184903 0.950038 0.068(15) Uiso 1 1 calc R . . . .
H01J H 0.326743 0.211823 0.992735 0.033(10) Uiso 1 1 calc R . . . .
C01C C 0.8002(3) 0.7158(2) 0.6529(3) 0.0440(10) Uani 1 1 d . . . . .
H01K H 0.830675 0.699320 0.710712 0.041(11) Uiso 1 1 calc R . . . .
C01K C 0.4751(4) 0.0699(2) 0.8953(4) 0.0565(12) Uani 1 1 d . . . . .
H01L H 0.446993 0.068207 0.831379 0.045(12) Uiso 1 1 calc R . . . .
H01M H 0.455753 0.026893 0.921737 0.054(13) Uiso 1 1 calc R . . . .
H01N H 0.552160 0.074055 0.909029 0.067(15) Uiso 1 1 calc R . . . .
H01C H 0.324(3) 0.323(2) 0.934(3) 0.041(11) Uiso 1 1 d . . . . .
H01D H 0.189(3) 0.311(2) 0.911(3) 0.045(11) Uiso 1 1 d . . . . .
C01E C 0.0383(3) 0.5853(2) 0.3052(3) 0.0440(10) Uani 1 1 d . . . . .
H00A H 0.020(3) 0.682(2) 0.235(3) 0.033(10) Uiso 1 1 d . . . . .
H01O H 0.053(3) 0.573(2) 0.376(3) 0.041(11) Uiso 1 1 d . . . . .
H01G H 0.113(4) 0.566(2) 0.205(3) 0.056(13) Uiso 1 1 d . . . . .
H01H H 0.109(3) 0.500(2) 0.268(3) 0.041(11) Uiso 1 1 d . . . . .
H00B H 0.000(3) 0.690(2) 0.330(3) 0.046(11) Uiso 1 1 d . . . . .
H01P H -0.037(4) 0.568(2) 0.270(3) 0.051(12) Uiso 1 1 d . . . . .

loop_
_atom_site_aniso_label
_atom_site_aniso_U_11
_atom_site_aniso_U_22
_atom_site_aniso_U_33
_atom_site_aniso_U_23
_atom_site_aniso_U_13
_atom_site_aniso_U_12
O001 0.0347(14) 0.0434(15) 0.0388(15) 0.0016(12) 0.0129(12) 0.0033(11)
O002 0.0338(14) 0.0403(14) 0.0433(16) 0.0073(12) 0.0161(12) 0.0037(11)
O003 0.0323(13) 0.0482(15) 0.0390(16) 0.0044(12) 0.0095(12) -0.0018(11)
O004 0.0587(18) 0.0339(14) 0.0419(17) 0.0022(12) 0.0207(14) 0.0052(12)
N005 0.0286(15) 0.0283(14) 0.0350(17) 0.0014(12) 0.0080(13) -0.0005(11)
O006 0.0422(16) 0.0420(15) 0.069(2) -0.0105(14) 0.0185(15) 0.0017(12)
N007 0.0282(15) 0.0270(14) 0.0378(17) 0.0003(12) 0.0100(13) -0.0009(12)
N008 0.0281(15) 0.0317(15) 0.0386(18) 0.0027(13) 0.0094(13) -0.0012(12)
N009 0.0283(15) 0.0289(14) 0.0387(18) 0.0000(12) 0.0101(13) -0.0019(12)
N00A 0.0343(16) 0.0318(15) 0.0348(17) -0.0025(13) 0.0106(14) -0.0024(13)
C00B 0.0310(18) 0.0275(16) 0.035(2) -0.0046(15) 0.0091(16) -0.0056(14)
C00C 0.0263(17) 0.0271(17) 0.039(2) -0.0059(15) 0.0075(16) 0.0007(13)
C00D 0.0311(18) 0.0296(17) 0.0276(19) 0.0012(14) 0.0033(16) 0.0000(14)
C00E 0.0271(17) 0.0321(17) 0.0314(19) 0.0014(14) 0.0071(15) 0.0018(14)
C00F 0.0300(18) 0.0297(17) 0.033(2) 0.0031(14) 0.0103(15) 0.0026(14)
C00G 0.0282(18) 0.0300(17) 0.034(2) -0.0025(14) 0.0081(15) -0.0019(14)
C00H 0.0262(17) 0.0331(18) 0.0314(19) 0.0010(14) 0.0055(15) -0.0036(14)
C00I 0.0307(18) 0.0252(16) 0.037(2) -0.0047(14) 0.0108(16) -0.0041(13)
C00J 0.0291(18) 0.0321(17) 0.034(2) 0.0018(15) 0.0099(15) 0.0004(14)
C00K 0.0285(18) 0.0281(17) 0.035(2) 0.0011(14) 0.0102(16) 0.0012(13)
C00L 0.0277(17) 0.0271(16) 0.037(2) 0.0002(14) 0.0084(15) 0.0006(13)
C00M 0.0308(19) 0.0311(17) 0.034(2) 0.0004(15) 0.0094(16) 0.0007(14)
C00N 0.0349(19) 0.0304(17) 0.036(2) 0.0021(15) 0.0114(17) -0.0005(14)
C00O 0.0279(18) 0.0290(17) 0.036(2) -0.0014(14) 0.0077(15) -0.0005(13)
C00P 0.0288(18) 0.0308(17) 0.044(2) 0.0007(16) 0.0110(17) 0.0026(14)
C00Q 0.0306(18) 0.0285(17) 0.039(2) 0.0013(15) 0.0100(16) -0.0003(14)
C00R 0.037(2) 0.0285(17) 0.040(2) -0.0011(15) 0.0159(17) -0.0008(14)
C00S 0.0255(18) 0.0331(18) 0.049(3) -0.0019(17) 0.0110(18) 0.0002(14)
C00T 0.0308(19) 0.0332(18) 0.042(2) -0.0047(16) 0.0090(17) 0.0011(14)
C00U 0.0328(19) 0.0305(17) 0.038(2) 0.0013(15) 0.0096(17) -0.0029(15)
C00V 0.0306(19) 0.0298(18) 0.044(2) 0.0009(16) 0.0082(17) 0.0002(14)
C00W 0.0329(19) 0.0344(18) 0.035(2) -0.0062(15) 0.0091(16) -0.0076(15)
C00X 0.0301(18) 0.0380(19) 0.038(2) 0.0003(16) 0.0113(16) 0.0053(15)
C00Y 0.0317(19) 0.0342(18) 0.047(2) 0.0059(16) 0.0161(17) 0.0027(15)
C00Z 0.037(2) 0.0331(18) 0.036(2) -0.0070(16) 0.0141(17) -0.0025(15)
C010 0.0330(19) 0.0298(18) 0.046(2) 0.0003(16) 0.0132(17) 0.0018(15)
C011 0.030(2) 0.039(2) 0.050(3) -0.0074(18) 0.0141(18) 0.0005(15)
C012 0.0342(19) 0.0323(18) 0.046(2) 0.0010(16) 0.0092(17) 0.0035(15)
C013 0.037(2) 0.0343(19) 0.047(2) -0.0014(17) 0.0170(19) -0.0014(15)
C014 0.035(2) 0.043(2) 0.039(2) -0.0043(17) 0.0075(18) 0.0050(16)
C015 0.038(2) 0.036(2) 0.044(2) 0.0037(17) 0.0141(18) -0.0002(16)
C016 0.035(2) 0.0365(19) 0.043(2) -0.0039(16) 0.0146(17) 0.0018(15)
C017 0.045(2) 0.0336(19) 0.041(2) 0.0007(16) 0.017(2) 0.0019(16)
C018 0.0323(19) 0.039(2) 0.053(3) 0.0012(18) 0.0179(19) 0.0032(16)
C019 0.031(2) 0.047(2) 0.045(2) -0.0052(18) 0.0073(18) 0.0059(16)
C01A 0.035(2) 0.034(2) 0.045(2) 0.0013(17) 0.0062(18) -0.0025(16)
C01B 0.047(2) 0.042(2) 0.040(2) 0.0030(17) 0.0204(19) -0.0010(17)
C01C 0.040(2) 0.052(2) 0.037(2) -0.0035(18) 0.0040(18) 0.0109(18)
C01K 0.060(3) 0.042(2) 0.074(4) -0.005(2) 0.026(3) 0.011(2)
C01E 0.034(2) 0.040(2) 0.057(3) -0.0026(19) 0.010(2) -0.0041(16)

loop_
_atom_type_symbol
_atom_type_description
_atom_type_scat_dispersion_real
_atom_type_scat_dispersion_imag
_atom_type_scat_source
C C 0.0033 0.0016 'International Tables Vol C Tables 4.2.6.8 and 6.1.1.4'
H H 0.0000 0.0000 'International Tables Vol C Tables 4.2.6.8 and 6.1.1.4'
N N 0.0061 0.0033 'International Tables Vol C Tables 4.2.6.8 and 6.1.1.4'
O O 0.0106 0.0060 'International Tables Vol C Tables 4.2.6.8 and 6.1.1.4'

loop_
_geom_angle_atom_site_label_1
_geom_angle_atom_site_label_2
_geom_angle_atom_site_label_3
_geom_angle
_geom_angle_site_symmetry_1
_geom_angle_site_symmetry_3
_geom_angle_publ_flag
C00N O002 C018 119.0(3) . . ?
C01B O004 C017 112.4(3) . . ?
C00B N005 C00E 117.7(3) . . ?
C00D N005 C00B 124.8(3) . . ?
C00D N005 C00E 117.5(3) . . ?
C01K O006 C015 112.0(3) . . ?
C00F N007 H007 126.0 . . ?
C00H N007 H007 126.0 . . ?
C00H N007 C00F 107.9(3) . . ?
C00U N008 C00L 119.0(3) . . ?
C00G N009 C00Q 105.0(3) . . ?
C00W N00A C00Q 104.7(3) . . ?
O003 C00B N005 120.1(3) . . ?
O003 C00B C00I 123.2(3) . . ?
N005 C00B C00I 116.7(3) . . ?
C00I C00C C00T 119.9(3) . . ?
C00M C00C C00I 120.9(3) . . ?
C00M C00C C00T 119.2(3) . . ?
O001 C00D N005 119.3(3) . . ?
O001 C00D C00M 123.7(3) . . ?
N005 C00D C00M 117.0(3) . . ?
C00F C00E N005 120.2(3) . . ?
C00V C00E N005 122.0(3) . . ?
C00V C00E C00F 117.8(3) . . ?
N007 C00F C00E 129.5(3) . . ?
N007 C00F C00K 108.2(3) . . ?
C00E C00F C00K 122.3(3) . . ?
N009 C00G C00O 130.0(3) . . ?
N009 C00G C00W 109.8(3) . . ?
C00O C00G C00W 120.2(3) . . ?
N007 C00H C00Q 122.8(3) . . ?
C00J C00H N007 110.7(3) . . ?
C00J C00H C00Q 126.5(3) . . ?
C00C C00I C00B 120.1(3) . . ?
C00R C00I C00B 119.2(3) . . ?
C00R C00I C00C 120.7(3) . . ?
C00H C00J C00K 106.8(3) . . ?
C00H C00J C00S 123.2(3) . . ?
C00K C00J C00S 130.0(3) . . ?
C00F C00K C00J 106.4(3) . . ?
C00X C00K C00F 119.0(3) . . ?
C00X C00K C00J 134.6(3) . . ?
N008 C00L C00O 116.5(3) . . ?
N008 C00L C00P 120.2(3) . . ?
C00P C00L C00O 123.3(3) . . ?
C00C C00M C00D 120.5(3) . . ?
C014 C00M C00C 120.6(3) . . ?
C014 C00M C00D 118.9(3) . . ?
O002 C00N C00U 115.2(3) . . ?
O002 C00N C00Y 126.5(3) . . ?
C00Y C00N C00U 118.3(3) . . ?
C00G C00O C00L 123.7(3) . . ?
C010 C00O C00G 115.2(3) . . ?
C010 C00O C00L 121.1(3) . . ?
C00L C00P H00P 119.7 . . ?
C00L C00P C00Y 120.5(4) . . ?
C00Y C00P H00P 119.7 . . ?
N009 C00Q C00H 110.8(3) . . ?
N009 C00Q C01A 110.5(3) . . ?
N00A C00Q N009 108.8(3) . . ?
N00A C00Q C00H 109.4(3) . . ?
N00A C00Q C01A 109.3(3) . . ?
C00H C00Q C01A 108.1(3) . . ?
C00I C00R H00R 120.6 . . ?
C00I C00R C013 118.8(4) . . ?
C013 C00R H00R 120.6 . . ?
C00J C00S C01E 108.1(3) . . ?
C00J C00S H00A 108(2) . . ?
C00J C00S H00B 108(2) . . ?
C01E C00S H00A 115(2) . . ?
C01E C00S H00B 110(2) . . ?
H00A C00S H00B 107(3) . . ?
C011 C00T C00C 117.7(4) . . ?
C019 C00T C00C 118.7(3) . . ?
C019 C00T C011 123.6(3) . . ?
N008 C00U C00N 123.7(4) . . ?
N008 C00U H00U 118.1 . . ?
C00N C00U H00U 118.1 . . ?
C00E C00V H00V 119.4 . . ?
C00E C00V C012 121.2(3) . . ?
C012 C00V H00V 119.4 . . ?
N00A C00W C00G 111.7(3) . . ?
N00A C00W C00Z 127.6(4) . . ?
C00Z C00W C00G 120.7(3) . . ?
C00K C00X H00X 120.7 . . ?
C012 C00X C00K 118.7(3) . . ?
C012 C00X H00X 120.7 . . ?
C00N C00Y C00P 118.3(3) . . ?
C00N C00Y H00Y 120.9 . . ?
C00P C00Y H00Y 120.9 . . ?
C00W C00Z H00Z 121.9 . . ?
C016 C00Z C00W 116.2(3) . . ?
C016 C00Z H00Z 121.9 . . ?
C00O C010 H010 117.7 . . ?
C00O C010 C016 124.5(4) . . ?
C016 C010 H010 117.7 . . ?
C00T C011 H011 119.5 . . ?
C013 C011 C00T 121.1(4) . . ?
C013 C011 H011 119.5 . . ?
C00V C012 H012 119.5 . . ?
C00X C012 C00V 121.0(3) . . ?
C00X C012 H012 119.5 . . ?
C00R C013 H013 119.1 . . ?
C011 C013 C00R 121.8(4) . . ?
C011 C013 H013 119.1 . . ?
C00M C014 H014 120.0 . . ?
C00M C014 C01C 120.1(4) . . ?
C01C C014 H014 120.0 . . ?
O006 C015 H01A 109.9 . . ?
O006 C015 H01B 109.9 . . ?
O006 C015 C01B 108.7(3) . . ?
H01A C015 H01B 108.3 . . ?
C01B C015 H01A 109.9 . . ?
C01B C015 H01B 109.9 . . ?
C00Z C016 C010 123.1(3) . . ?
C00Z C016 H016 118.4 . . ?
C010 C016 H016 118.4 . . ?
O004 C017 C018 108.2(3) . . ?
O004 C017 H01C 109(2) . . ?
O004 C017 H01D 108(2) . . ?
C018 C017 H01C 110(2) . . ?
C018 C017 H01D 109(2) . . ?
H01C C017 H01D 113(3) . . ?
O002 C018 C017 108.6(3) . . ?
O002 C018 H01E 110.0 . . ?
O002 C018 H01F 110.0 . . ?
C017 C018 H01E 110.0 . . ?
C017 C018 H01F 110.0 . . ?
H01E C018 H01F 108.3 . . ?
C00T C019 H019 119.5 . . ?
C01C C019 C00T 121.0(4) . . ?
C01C C019 H019 119.5 . . ?
C00Q C01A H01G 106(3) . . ?
C00Q C01A H01H 111(3) . . ?
C01E C01A C00Q 112.6(3) . . ?
C01E C01A H01G 107(2) . . ?
C01E C01A H01H 111(2) . . ?
H01G C01A H01H 109(4) . . ?
O004 C01B C015 109.2(3) . . ?
O004 C01B H01I 109.8 . . ?
O004 C01B H01J 109.8 . . ?
C015 C01B H01I 109.8 . . ?
C015 C01B H01J 109.8 . . ?
H01I C01B H01J 108.3 . . ?
C014 C01C H01K 119.8 . . ?
C019 C01C C014 120.4(4) . . ?
C019 C01C H01K 119.8 . . ?
O006 C01K H01L 109.5 . . ?
O006 C01K H01M 109.5 . . ?
O006 C01K H01N 109.5 . . ?
H01L C01K H01M 109.5 . . ?
H01L C01K H01N 109.5 . . ?
H01M C01K H01N 109.5 . . ?
C00S C01E H01O 109(2) . . ?
C00S C01E H01P 109(2) . . ?
C01A C01E C00S 111.6(3) . . ?
C01A C01E H01O 108(2) . . ?
C01A C01E H01P 108(2) . . ?
H01O C01E H01P 111(3) . . ?

loop_
_geom_bond_atom_site_label_1
_geom_bond_atom_site_label_2
_geom_bond_distance
_geom_bond_site_symmetry_2
_geom_bond_publ_flag
O001 C00D 1.226(4) . ?
O002 C00N 1.357(4) . ?
O002 C018 1.428(4) . ?
O003 C00B 1.215(4) . ?
O004 C017 1.417(4) . ?
O004 C01B 1.413(5) . ?
N005 C00B 1.411(4) . ?
N005 C00D 1.400(5) . ?
N005 C00E 1.440(4) . ?
O006 C015 1.413(5) . ?
O006 C01K 1.413(5) . ?
N007 H007 0.8800 . ?
N007 C00F 1.385(4) . ?
N007 C00H 1.381(4) . ?
N008 C00L 1.355(5) . ?
N008 C00U 1.326(5) . ?
N009 C00G 1.298(4) . ?
N009 C00Q 1.480(5) . ?
N00A C00Q 1.468(4) . ?
N00A C00W 1.284(5) . ?
C00B C00I 1.475(5) . ?
C00C C00I 1.412(5) . ?
C00C C00M 1.407(5) . ?
C00C C00T 1.428(5) . ?
C00D C00M 1.467(5) . ?
C00E C00F 1.386(5) . ?
C00E C00V 1.374(5) . ?
C00F C00K 1.410(5) . ?
C00G C00O 1.452(5) . ?
C00G C00W 1.483(5) . ?
C00H C00J 1.357(5) . ?
C00H C00Q 1.503(5) . ?
C00I C00R 1.380(5) . ?
C00J C00K 1.445(5) . ?
C00J C00S 1.499(5) . ?
C00K C00X 1.400(5) . ?
C00L C00O 1.477(5) . ?
C00L C00P 1.387(5) . ?
C00M C014 1.376(5) . ?
C00N C00U 1.388(5) . ?
C00N C00Y 1.376(5) . ?
C00O C010 1.366(5) . ?
C00P H00P 0.9500 . ?
C00P C00Y 1.397(5) . ?
C00Q C01A 1.538(5) . ?
C00R H00R 0.9500 . ?
C00R C013 1.408(5) . ?
C00S C01E 1.546(5) . ?
C00S H00A 0.94(4) . ?
C00S H00B 1.02(4) . ?
C00T C011 1.416(5) . ?
C00T C019 1.406(6) . ?
C00U H00U 0.9500 . ?
C00V H00V 0.9500 . ?
C00V C012 1.403(5) . ?
C00W C00Z 1.453(5) . ?
C00X H00X 0.9500 . ?
C00X C012 1.384(5) . ?
C00Y H00Y 0.9500 . ?
C00Z H00Z 0.9500 . ?
C00Z C016 1.349(5) . ?
C010 H010 0.9500 . ?
C010 C016 1.445(5) . ?
C011 H011 0.9500 . ?
C011 C013 1.354(6) . ?
C012 H012 0.9500 . ?
C013 H013 0.9500 . ?
C014 H014 0.9500 . ?
C014 C01C 1.408(6) . ?
C015 H01A 0.9900 . ?
C015 H01B 0.9900 . ?
C015 C01B 1.494(5) . ?
C016 H016 0.9500 . ?
C017 C018 1.485(6) . ?
C017 H01C 1.01(4) . ?
C017 H01D 1.07(4) . ?
C018 H01E 0.9900 . ?
C018 H01F 0.9900 . ?
C019 H019 0.9500 . ?
C019 C01C 1.371(6) . ?
C01A C01E 1.497(6) . ?
C01A H01G 1.06(5) . ?
C01A H01H 0.92(4) . ?
C01B H01I 0.9900 . ?
C01B H01J 0.9900 . ?
C01C H01K 0.9500 . ?
C01K H01L 0.9800 . ?
C01K H01M 0.9800 . ?
C01K H01N 0.9800 . ?
C01E H01O 1.10(4) . ?
C01E H01P 1.05(5) . ?

loop_
_geom_torsion_atom_site_label_1
_geom_torsion_atom_site_label_2
_geom_torsion_atom_site_label_3
_geom_torsion_atom_site_label_4
_geom_torsion
_geom_torsion_site_symmetry_1
_geom_torsion_site_symmetry_2
_geom_torsion_site_symmetry_3
_geom_torsion_site_symmetry_4
_geom_torsion_publ_flag
O001 C00D C00M C00C -179.9(3) . . . . ?
O001 C00D C00M C014 1.4(5) . . . . ?
O002 C00N C00U N008 178.9(3) . . . . ?
O002 C00N C00Y C00P -179.5(3) . . . . ?
O003 C00B C00I C00C 179.1(3) . . . . ?
O003 C00B C00I C00R -1.0(5) . . . . ?
O004 C017 C018 O002 -68.3(4) . . . . ?
N005 C00B C00I C00C -1.7(5) . . . . ?
N005 C00B C00I C00R 178.2(3) . . . . ?
N005 C00D C00M C00C 0.1(5) . . . . ?
N005 C00D C00M C014 -178.6(3) . . . . ?
N005 C00E C00F N007 0.7(6) . . . . ?
N005 C00E C00F C00K -179.4(3) . . . . ?
N005 C00E C00V C012 179.6(3) . . . . ?
O006 C015 C01B O004 76.3(4) . . . . ?
N007 C00F C00K C00J -0.5(4) . . . . ?
N007 C00F C00K C00X 179.6(3) . . . . ?
N007 C00H C00J C00K 0.3(4) . . . . ?
N007 C00H C00J C00S -179.4(3) . . . . ?
N007 C00H C00Q N009 70.3(4) . . . . ?
N007 C00H C00Q N00A -49.7(5) . . . . ?
N007 C00H C00Q C01A -168.5(3) . . . . ?
N008 C00L C00O C00G -164.2(3) . . . . ?
N008 C00L C00O C010 15.4(5) . . . . ?
N008 C00L C00P C00Y -0.2(5) . . . . ?
N009 C00G C00O C00L 2.1(6) . . . . ?
N009 C00G C00O C010 -177.6(4) . . . . ?
N009 C00G C00W N00A -0.1(4) . . . . ?
N009 C00G C00W C00Z 179.0(3) . . . . ?
N009 C00Q C01A C01E 79.5(4) . . . . ?
N00A C00Q C01A C01E -160.8(3) . . . . ?
N00A C00W C00Z C016 177.9(4) . . . . ?
C00B N005 C00D O001 178.5(3) . . . . ?
C00B N005 C00D C00M -1.5(5) . . . . ?
C00B N005 C00E C00F 96.3(4) . . . . ?
C00B N005 C00E C00V -83.6(4) . . . . ?
C00B C00I C00R C013 179.4(3) . . . . ?
C00C C00I C00R C013 -0.8(5) . . . . ?
C00C C00M C014 C01C 0.6(6) . . . . ?
C00C C00T C011 C013 -0.2(5) . . . . ?
C00C C00T C019 C01C 0.1(6) . . . . ?
C00D N005 C00B O003 -178.4(3) . . . . ?
C00D N005 C00B C00I 2.3(5) . . . . ?
C00D N005 C00E C00F -82.6(4) . . . . ?
C00D N005 C00E C00V 97.5(4) . . . . ?
C00D C00M C014 C01C 179.3(3) . . . . ?
C00E N005 C00B O003 2.7(5) . . . . ?
C00E N005 C00B C00I -176.6(3) . . . . ?
C00E N005 C00D O001 -2.7(5) . . . . ?
C00E N005 C00D C00M 177.4(3) . . . . ?
C00E C00F C00K C00J 179.6(3) . . . . ?
C00E C00F C00K C00X -0.2(5) . . . . ?
C00E C00V C012 C00X 0.0(6) . . . . ?
C00F N007 C00H C00J -0.6(4) . . . . ?
C00F N007 C00H C00Q 177.3(3) . . . . ?
C00F C00E C00V C012 -0.3(6) . . . . ?
C00F C00K C00X C012 -0.1(5) . . . . ?
C00G N009 C00Q N00A -0.4(4) . . . . ?
C00G N009 C00Q C00H -120.6(3) . . . . ?
C00G N009 C00Q C01A 119.6(3) . . . . ?
C00G C00O C010 C016 -1.7(5) . . . . ?
C00G C00W C00Z C016 -1.0(5) . . . . ?
C00H N007 C00F C00E -179.5(4) . . . . ?
C00H N007 C00F C00K 0.7(4) . . . . ?
C00H C00J C00K C00F 0.1(4) . . . . ?
C00H C00J C00K C00X 180.0(4) . . . . ?
C00H C00J C00S C01E 16.9(5) . . . . ?
C00H C00Q C01A C01E -41.9(4) . . . . ?
C00I C00C C00M C00D 0.4(5) . . . . ?
C00I C00C C00M C014 179.1(3) . . . . ?
C00I C00C C00T C011 0.2(5) . . . . ?
C00I C00C C00T C019 -179.4(3) . . . . ?
C00I C00R C013 C011 0.7(5) . . . . ?
C00J C00H C00Q N009 -112.2(4) . . . . ?
C00J C00H C00Q N00A 127.9(4) . . . . ?
C00J C00H C00Q C01A 9.0(5) . . . . ?
C00J C00K C00X C012 -179.9(4) . . . . ?
C00J C00S C01E C01A -49.4(5) . . . . ?
C00K C00J C00S C01E -162.7(4) . . . . ?
C00K C00X C012 C00V 0.3(6) . . . . ?
C00L N008 C00U C00N 0.9(5) . . . . ?
C00L C00O C010 C016 178.6(3) . . . . ?
C00L C00P C00Y C00N 0.4(5) . . . . ?
C00M C00C C00I C00B 0.4(5) . . . . ?
C00M C00C C00I C00R -179.5(3) . . . . ?
C00M C00C C00T C011 180.0(3) . . . . ?
C00M C00C C00T C019 0.4(5) . . . . ?
C00M C014 C01C C019 -0.1(6) . . . . ?
C00N O002 C018 C017 168.0(3) . . . . ?
C00O C00G C00W N00A -179.8(3) . . . . ?
C00O C00G C00W C00Z -0.7(5) . . . . ?
C00O C00L C00P C00Y 178.4(3) . . . . ?
C00O C010 C016 C00Z -0.1(6) . . . . ?
C00P C00L C00O C00G 17.1(5) . . . . ?
C00P C00L C00O C010 -163.2(3) . . . . ?
C00Q N009 C00G C00O 179.9(3) . . . . ?
C00Q N009 C00G C00W 0.3(4) . . . . ?
C00Q N00A C00W C00G -0.1(4) . . . . ?
C00Q N00A C00W C00Z -179.1(3) . . . . ?
C00Q C00H C00J C00K -177.5(3) . . . . ?
C00Q C00H C00J C00S 2.8(6) . . . . ?
C00Q C01A C01E C00S 65.4(5) . . . . ?
C00S C00J C00K C00F 179.7(4) . . . . ?
C00S C00J C00K C00X -0.4(7) . . . . ?
C00T C00C C00I C00B -179.8(3) . . . . ?
C00T C00C C00I C00R 0.3(5) . . . . ?
C00T C00C C00M C00D -179.4(3) . . . . ?
C00T C00C C00M C014 -0.7(5) . . . . ?
C00T C011 C013 C00R -0.2(6) . . . . ?
C00T C019 C01C C014 -0.2(6) . . . . ?
C00U N008 C00L C00O -179.1(3) . . . . ?
C00U N008 C00L C00P -0.4(5) . . . . ?
C00U C00N C00Y C00P 0.0(5) . . . . ?
C00V C00E C00F N007 -179.4(4) . . . . ?
C00V C00E C00F C00K 0.4(5) . . . . ?
C00W N00A C00Q N009 0.3(4) . . . . ?
C00W N00A C00Q C00H 121.4(3) . . . . ?
C00W N00A C00Q C01A -120.4(3) . . . . ?
C00W C00G C00O C00L -178.3(3) . . . . ?
C00W C00G C00O C010 2.0(5) . . . . ?
C00W C00Z C016 C010 1.5(5) . . . . ?
C00Y C00N C00U N008 -0.7(5) . . . . ?
C011 C00T C019 C01C -179.5(4) . . . . ?
C017 O004 C01B C015 -164.9(3) . . . . ?
C018 O002 C00N C00U -170.8(3) . . . . ?
C018 O002 C00N C00Y 8.8(5) . . . . ?
C019 C00T C011 C013 179.4(4) . . . . ?
C01B O004 C017 C018 -176.7(3) . . . . ?
C01K O006 C015 C01B -167.9(4) . . . . ?

loop_
_smtbx_masks_void_nr
_smtbx_masks_void_average_x
_smtbx_masks_void_average_y
_smtbx_masks_void_average_z
_smtbx_masks_void_volume
_smtbx_masks_void_count_electrons
_smtbx_masks_void_content
1 -0.591 0.000 0.500 394.6 93.6 '2 C7H8'
2 -0.960 0.500 0.000 394.6 93.6 '2 C7H8'
